data_7058024
loop_
_publ_author_name
'Zhu, Rong-Rong'
'Wang, Tao'
'Wang, Da-Wei'
'Yan, Tong'
'Wang, Quan'
'Li, Hang-Xing'
'Xue, Zhe'
'Zhou, Jie'
'Du, Lin'
'Zhao, Qi-Hua'

_publ_section_title
;
 Zinc-based CPs for effective detection of Fe3+ and Cr2O72&#x2212; ions
;
_journal_issue 3
_journal_name_full 'New Journal of Chemistry'
_journal_page_first 1494
_journal_paper_doi 10.1039/C8NJ05508D
_journal_volume 43
_journal_year 2019
_chemical_formula_moiety 'C24 H26 N2 O6 Zn'
_chemical_formula_sum 'C24 H26 N2 O6 Zn'
_chemical_formula_weight 503.84
_space_group_crystal_system monoclinic
_space_group_IT_number 15
_space_group_name_Hall '-C 2yc'
_space_group_name_H-M_alt 'C 1 2/c 1'
_symmetry_space_group_name_Hall '-C 2yc'
_symmetry_space_group_name_H-M 'C 1 2/c 1'
_atom_sites_solution_hydrogens mixed
_audit_creation_method SHELXL-2014
_audit_update_record
;
2017-10-09 deposited with the CCDC.
2018-12-06 downloaded from the CCDC.
;
_cell_angle_alpha 90
_cell_angle_beta 96.497(2)
_cell_angle_gamma 90
_cell_formula_units_Z 8
_cell_length_a 14.0802(16)
_cell_length_b 20.171(2)
_cell_length_c 15.8618(18)
_cell_measurement_reflns_used 2726
_cell_measurement_temperature 293(2)
_cell_measurement_theta_max 23.36
_cell_measurement_theta_min 2.29
_cell_volume 4476.0(8)
_computing_cell_refinement 'Bruker SMART'
_computing_data_collection 'Bruker SMART'
_computing_data_reduction 'Bruker SAINT'
_computing_structure_refinement 'SHELXL-2014 (Sheldrick, 2014)'
_computing_structure_solution 'SHELXL-2014 (Sheldrick, 2014)'
_diffrn_ambient_temperature 293(2)
_diffrn_measured_fraction_theta_full 0.975
_diffrn_measured_fraction_theta_max 0.998
_diffrn_measurement_device_type 'CCD area detector'
_diffrn_measurement_method 'phi and omega scans'
_diffrn_radiation_type MoK\a
_diffrn_radiation_wavelength 0.71073
_diffrn_reflns_av_R_equivalents 0.0397
_diffrn_reflns_av_unetI/netI 0.0441
_diffrn_reflns_Laue_measured_fraction_full 0.975
_diffrn_reflns_Laue_measured_fraction_max 0.998
_diffrn_reflns_limit_h_max 15
_diffrn_reflns_limit_h_min -16
_diffrn_reflns_limit_k_max 23
_diffrn_reflns_limit_k_min -18
_diffrn_reflns_limit_l_max 18
_diffrn_reflns_limit_l_min -18
_diffrn_reflns_number 12555
_diffrn_reflns_point_group_measured_fraction_full 0.975
_diffrn_reflns_point_group_measured_fraction_max 0.998
_diffrn_reflns_theta_full 25.242
_diffrn_reflns_theta_max 24.998
_diffrn_reflns_theta_min 2.093
_diffrn_source 'sealed tube'
_exptl_absorpt_coefficient_mu 1.141
_exptl_crystal_colour COLOURLESS
_exptl_crystal_density_diffrn 1.495
_exptl_crystal_description BLOCK
_exptl_crystal_F_000 2096
_exptl_crystal_size_max 0.190
_exptl_crystal_size_mid 0.180
_exptl_crystal_size_min 0.170
_refine_diff_density_max 0.555
_refine_diff_density_min -0.322
_refine_diff_density_rms 0.064
_refine_ls_extinction_method none
_refine_ls_goodness_of_fit_ref 1.019
_refine_ls_hydrogen_treatment mixed
_refine_ls_matrix_type full
_refine_ls_number_parameters 307
_refine_ls_number_reflns 3948
_refine_ls_number_restraints 0
_refine_ls_restrained_S_all 1.019
_refine_ls_R_factor_all 0.0587
_refine_ls_R_factor_gt 0.0389
_refine_ls_shift/su_max 0.000
_refine_ls_shift/su_mean 0.000
_refine_ls_structure_factor_coef Fsqd
_refine_ls_weighting_details 'w=1/[\s^2^(Fo^2^)+(0.0554P)^2^] where P=(Fo^2^+2Fc^2^)/3'
_refine_ls_weighting_scheme calc
_refine_ls_wR_factor_gt 0.0923
_refine_ls_wR_factor_ref 0.1008
_reflns_Friedel_coverage 0.000
_reflns_number_gt 2968
_reflns_number_total 3955
_reflns_threshold_expression 'I > 2\s(I)'
_cod_data_source_file c8nj05508d2.cif
_cod_data_source_block 2
_cod_depositor_comments 'Adding full bibliography for 7058023--7058026.cif.'
_cod_original_cell_volume 4476.1(9)
_cod_database_code 7058024
_shelx_space_group_comment
;
The symmetry employed for this shelxl refinement is uniquely defined
by the following loop, which should always be used as a source of
symmetry information in preference to the above space-group names.
They are only intended as comments.
;
_shelx_estimated_absorpt_t_min 0.812
_shelx_estimated_absorpt_t_max 0.830
_shelxl_version_number 2014-3

loop_
_space_group_symop_operation_xyz
'x, y, z'
'-x, y, -z+1/2'
'x+1/2, y+1/2, z'
'-x+1/2, y+1/2, -z+1/2'
'-x, -y, -z'
'x, -y, z-1/2'
'-x+1/2, -y+1/2, -z'
'x+1/2, -y+1/2, z-1/2'

loop_
_atom_site_label
_atom_site_type_symbol
_atom_site_fract_x
_atom_site_fract_y
_atom_site_fract_z
_atom_site_U_iso_or_equiv
_atom_site_adp_type
_atom_site_occupancy
_atom_site_site_symmetry_order
_atom_site_calc_flag
_atom_site_refinement_flags_posn
_atom_site_refinement_flags_adp
Zn1 Zn 0.36596(2) 0.07964(2) 0.04839(2) 0.03392(14) Uani 1 1 d . .
O3 O 0.34474(16) 0.00043(10) -0.38269(13) 0.0443(5) Uani 1 1 d . .
O1 O 0.38235(16) 0.06830(10) -0.07775(13) 0.0435(6) Uani 1 1 d . .
O4 O 0.34088(17) 0.07718(10) -0.48414(13) 0.0482(6) Uani 1 1 d . .
O1W O 0.51813(18) 0.05569(16) 0.08170(17) 0.0479(6) Uani 1 1 d . .
O5 O 0.37345(17) 0.29240(10) -0.33132(13) 0.0496(6) Uani 1 1 d . .
N1 N 0.37284(16) 0.14948(12) 0.14608(14) 0.0341(6) Uani 1 1 d . .
C15 C 0.3685(2) 0.09568(14) -0.25503(17) 0.0321(7) Uani 1 1 d . .
H15 H 0.3669 0.0514 -0.2391 0.038 Uiso 1 1 calc R U
C17 C 0.3641(2) 0.17889(14) -0.36354(18) 0.0339(7) Uani 1 1 d . .
H17 H 0.3604 0.1904 -0.4206 0.041 Uiso 1 1 calc R U
N2 N 0.70917(17) 0.40441(12) 0.51414(15) 0.0361(6) Uani 1 1 d . .
C20 C 0.3840(2) 0.12880(17) -0.09988(19) 0.0406(8) Uani 1 1 d . .
O2 O 0.3874(2) 0.17460(12) -0.04799(14) 0.0659(7) Uani 1 1 d . .
C14 C 0.37859(19) 0.14462(14) -0.19318(17) 0.0319(7) Uani 1 1 d . .
C4 C 0.3684(2) 0.26074(15) 0.1999(2) 0.0451(8) Uani 1 1 d . .
H4 H 0.3628 0.3059 0.1884 0.054 Uiso 1 1 calc R U
C19 C 0.3803(2) 0.21076(15) -0.21757(18) 0.0363(7) Uani 1 1 d . .
H19 H 0.3867 0.2438 -0.1764 0.044 Uiso 1 1 calc R U
C3 C 0.3808(2) 0.23804(17) 0.28325(19) 0.0429(8) Uani 1 1 d . .
C16 C 0.36077(19) 0.11232(14) -0.34047(17) 0.0295(6) Uani 1 1 d . .
C21 C 0.3478(2) 0.06010(15) -0.40843(19) 0.0345(7) Uani 1 1 d . .
C18 C 0.3728(2) 0.22787(14) -0.30228(18) 0.0351(7) Uani 1 1 d . .
C1 C 0.3838(2) 0.12890(16) 0.22737(19) 0.0420(8) Uani 1 1 d . .
H1 H 0.3890 0.0836 0.2379 0.050 Uiso 1 1 calc R U
C22 C 0.3661(2) 0.34309(14) -0.2701(2) 0.0422(8) Uani 1 1 d . .
H22A H 0.4232 0.3437 -0.2297 0.051 Uiso 1 1 calc R U
H22B H 0.3115 0.3347 -0.2394 0.051 Uiso 1 1 calc R U
C12 C 0.5581(2) 0.35053(17) 0.5162(2) 0.0503(9) Uani 1 1 d . .
H12 H 0.5240 0.3157 0.5368 0.060 Uiso 1 1 calc R U
C11 C 0.5113(2) 0.39731(17) 0.46314(19) 0.0422(8) Uani 1 1 d . .
C23 C 0.3545(3) 0.40839(15) -0.3150(2) 0.0571(10) Uani 1 1 d . .
H23A H 0.2960 0.4081 -0.3537 0.069 Uiso 1 1 calc R U
H23B H 0.4076 0.4153 -0.3480 0.069 Uiso 1 1 calc R U
C9 C 0.6632(2) 0.45011(17) 0.4646(2) 0.0493(9) Uani 1 1 d . .
H9 H 0.6983 0.4856 0.4469 0.059 Uiso 1 1 calc R U
C5 C 0.3645(2) 0.21476(15) 0.1334(2) 0.0411(8) Uani 1 1 d . .
H5 H 0.3558 0.2304 0.0779 0.049 Uiso 1 1 calc R U
C6 C 0.3880(2) 0.28296(17) 0.3620(2) 0.0529(9) Uani 1 1 d . .
H6C H 0.3343 0.2734 0.3933 0.064 Uiso 1 1 calc R U
H6D H 0.4459 0.2716 0.3982 0.064 Uiso 1 1 calc R U
C8 C 0.4068(2) 0.39428(18) 0.4304(2) 0.0561(10) Uani 1 1 d . .
H8A H 0.3823 0.4390 0.4213 0.067 Uiso 1 1 calc R U
H8B H 0.3720 0.3734 0.4726 0.067 Uiso 1 1 calc R U
C7 C 0.3892(2) 0.35432(17) 0.3448(2) 0.0508(9) Uani 1 1 d . .
H7A H 0.3286 0.3675 0.3142 0.061 Uiso 1 1 calc R U
H7B H 0.4394 0.3643 0.3097 0.061 Uiso 1 1 calc R U
C10 C 0.5674(2) 0.44791(17) 0.4381(2) 0.0552(9) Uani 1 1 d . .
H10 H 0.5398 0.4811 0.4028 0.066 Uiso 1 1 calc R U
C13 C 0.6551(2) 0.35531(16) 0.53862(19) 0.0469(8) Uani 1 1 d . .
H13 H 0.6849 0.3223 0.5730 0.056 Uiso 1 1 calc R U
C2 C 0.3877(2) 0.17087(17) 0.2952(2) 0.0459(8) Uani 1 1 d . .
H2 H 0.3951 0.1537 0.3500 0.055 Uiso 1 1 calc R U
C24 C 0.3508(3) 0.46513(18) -0.2511(3) 0.0718(12) Uani 1 1 d . .
H24A H 0.3442 0.5066 -0.2808 0.108 Uiso 1 1 calc R U
H24B H 0.4088 0.4654 -0.2128 0.108 Uiso 1 1 calc R U
H24C H 0.2972 0.4589 -0.2195 0.108 Uiso 1 1 calc R U
H1WA H 0.565(4) 0.062(2) 0.038(3) 0.118(18) Uiso 1 1 d . .
H1WB H 0.531(3) 0.0241(18) 0.091(2) 0.052(15) Uiso 1 1 d . .

loop_
_atom_site_aniso_label
_atom_site_aniso_U_11
_atom_site_aniso_U_22
_atom_site_aniso_U_33
_atom_site_aniso_U_23
_atom_site_aniso_U_13
_atom_site_aniso_U_12
Zn1 0.0457(2) 0.0292(2) 0.0264(2) -0.00204(14) 0.00223(14) 0.00220(15)
O3 0.0645(16) 0.0297(13) 0.0387(12) -0.0053(9) 0.0058(10) -0.0042(10)
O1 0.0553(14) 0.0419(15) 0.0340(12) 0.0093(10) 0.0083(10) 0.0095(10)
O4 0.0668(16) 0.0467(14) 0.0307(12) -0.0037(10) 0.0036(11) 0.0032(11)
O1W 0.0469(16) 0.0499(18) 0.0467(15) -0.0066(13) 0.0042(11) 0.0115(13)
O5 0.0824(18) 0.0285(12) 0.0395(12) 0.0032(10) 0.0139(12) -0.0006(11)
N1 0.0351(14) 0.0318(15) 0.0345(14) -0.0050(11) -0.0004(11) 0.0009(11)
C15 0.0332(17) 0.0286(17) 0.0339(16) 0.0030(13) 0.0014(13) 0.0012(12)
C17 0.0355(17) 0.0368(18) 0.0300(15) 0.0034(13) 0.0066(13) 0.0019(13)
N2 0.0404(15) 0.0343(15) 0.0322(13) -0.0010(11) -0.0012(11) -0.0041(11)
C20 0.0383(18) 0.050(2) 0.0326(17) -0.0008(16) 0.0024(13) 0.0020(15)
O2 0.107(2) 0.0573(17) 0.0337(13) -0.0122(12) 0.0104(13) -0.0072(15)
C14 0.0312(16) 0.0354(18) 0.0288(15) 0.0019(13) 0.0025(12) 0.0008(12)
C4 0.0389(19) 0.0301(18) 0.066(2) -0.0121(16) 0.0040(16) -0.0006(14)
C19 0.0408(18) 0.0330(17) 0.0355(17) -0.0065(13) 0.0062(14) -0.0025(13)
C3 0.0271(17) 0.061(2) 0.0400(18) -0.0190(16) 0.0009(14) 0.0000(14)
C16 0.0265(15) 0.0307(17) 0.0314(15) -0.0024(13) 0.0043(12) 0.0023(12)
C21 0.0312(17) 0.0371(19) 0.0355(17) -0.0021(14) 0.0053(13) 0.0011(13)
C18 0.0372(17) 0.0301(17) 0.0383(17) 0.0017(13) 0.0054(14) -0.0010(13)
C1 0.0423(19) 0.044(2) 0.0381(18) -0.0063(15) -0.0031(14) 0.0038(15)
C22 0.047(2) 0.0324(18) 0.0474(19) -0.0034(15) 0.0069(15) -0.0039(14)
C12 0.051(2) 0.056(2) 0.0438(19) -0.0022(17) 0.0054(16) -0.0210(17)
C11 0.0363(18) 0.046(2) 0.0430(18) -0.0206(15) 0.0002(14) 0.0020(15)
C23 0.077(3) 0.032(2) 0.065(2) 0.0001(17) 0.023(2) -0.0024(17)
C9 0.052(2) 0.0334(19) 0.061(2) 0.0067(16) -0.0032(17) -0.0026(16)
C5 0.0436(19) 0.038(2) 0.0416(18) -0.0064(15) 0.0025(14) -0.0010(14)
C6 0.042(2) 0.053(2) 0.062(2) -0.0101(18) -0.0024(17) -0.0001(16)
C8 0.043(2) 0.058(2) 0.066(2) -0.0344(19) 0.0031(17) -0.0010(17)
C7 0.0374(19) 0.060(2) 0.054(2) -0.0018(18) -0.0013(16) 0.0055(16)
C10 0.047(2) 0.041(2) 0.074(3) 0.0025(18) -0.0119(18) 0.0055(16)
C13 0.050(2) 0.048(2) 0.0410(18) 0.0102(16) -0.0055(15) -0.0112(16)
C2 0.044(2) 0.054(2) 0.0374(18) -0.0096(16) -0.0033(14) 0.0022(16)
C24 0.092(3) 0.044(2) 0.082(3) -0.010(2) 0.023(2) 0.001(2)

loop_
_atom_type_symbol
_atom_type_description
_atom_type_scat_dispersion_real
_atom_type_scat_dispersion_imag
_atom_type_scat_source
C C 0.0033 0.0016 'International Tables Vol C Tables 4.2.6.8 and 6.1.1.4'
H H 0.0000 0.0000 'International Tables Vol C Tables 4.2.6.8 and 6.1.1.4'
N N 0.0061 0.0033 'International Tables Vol C Tables 4.2.6.8 and 6.1.1.4'
O O 0.0106 0.0060 'International Tables Vol C Tables 4.2.6.8 and 6.1.1.4'
Zn Zn 0.2839 1.4301 'International Tables Vol C Tables 4.2.6.8 and 6.1.1.4'

loop_
_geom_angle_atom_site_label_1
_geom_angle_atom_site_label_2
_geom_angle_atom_site_label_3
_geom_angle
_geom_angle_site_symmetry_1
_geom_angle_site_symmetry_3
O3 Zn1 O1 119.02(8) 6_556 .
O3 Zn1 N1 97.88(9) 6_556 .
O1 Zn1 N1 142.89(9) . .
O3 Zn1 O1W 83.84(11) 6_556 .
O1 Zn1 O1W 89.76(9) . .
N1 Zn1 O1W 90.44(9) . .
O3 Zn1 N2 92.57(9) 6_556 8_455
O1 Zn1 N2 89.77(9) . 8_455
N1 Zn1 N2 92.57(9) . 8_455
O1W Zn1 N2 175.60(10) . 8_455
O3 Zn1 C20 147.64(10) 6_556 .
O1 Zn1 C20 28.90(9) . .
N1 Zn1 C20 114.47(10) . .
O1W Zn1 C20 96.25(11) . .
N2 Zn1 C20 85.41(9) 8_455 .
C21 O3 Zn1 125.31(19) . 6
C20 O1 Zn1 99.79(18) . .
Zn1 O1W H1WA 120(3) . .
Zn1 O1W H1WB 119(4) . .
H1WA O1W H1WB 96(4) . .
C18 O5 C22 116.5(2) . .
C5 N1 C1 116.5(3) . .
C5 N1 Zn1 123.9(2) . .
C1 N1 Zn1 119.5(2) . .
C14 C15 C16 120.6(3) . .
C14 C15 H15 119.7 . .
C16 C15 H15 119.7 . .
C18 C17 C16 120.5(3) . .
C18 C17 H17 119.8 . .
C16 C17 H17 119.8 . .
C9 N2 C13 115.6(3) . .
C9 N2 Zn1 116.4(2) . 8_556
C13 N2 Zn1 128.0(2) . 8_556
O2 C20 O1 122.3(3) . .
O2 C20 C14 119.3(3) . .
O1 C20 C14 118.3(3) . .
O2 C20 Zn1 71.44(18) . .
O1 C20 Zn1 51.32(14) . .
C14 C20 Zn1 166.6(2) . .
C15 C14 C19 119.3(3) . .
C15 C14 C20 122.2(3) . .
C19 C14 C20 118.4(3) . .
C3 C4 C5 119.2(3) . .
C3 C4 H4 120.4 . .
C5 C4 H4 120.4 . .
C18 C19 C14 120.6(3) . .
C18 C19 H19 119.7 . .
C14 C19 H19 119.7 . .
C2 C3 C4 117.1(3) . .
C2 C3 C6 118.3(3) . .
C4 C3 C6 124.6(3) . .
C15 C16 C17 119.2(3) . .
C15 C16 C21 121.3(3) . .
C17 C16 C21 119.4(3) . .
O4 C21 O3 124.8(3) . .
O4 C21 C16 119.2(3) . .
O3 C21 C16 116.0(3) . .
C19 C18 C17 119.8(3) . .
C19 C18 O5 123.9(3) . .
C17 C18 O5 116.3(2) . .
N1 C1 C2 123.6(3) . .
N1 C1 H1 118.2 . .
C2 C1 H1 118.2 . .
O5 C22 C23 108.7(3) . .
O5 C22 H22A 110.0 . .
C23 C22 H22A 110.0 . .
O5 C22 H22B 110.0 . .
C23 C22 H22B 110.0 . .
H22A C22 H22B 108.3 . .
C13 C12 C11 120.1(3) . .
C13 C12 H12 120.0 . .
C11 C12 H12 120.0 . .
C10 C11 C12 115.6(3) . .
C10 C11 C8 120.1(3) . .
C12 C11 C8 124.3(3) . .
C22 C23 C24 110.6(3) . .
C22 C23 H23A 109.5 . .
C24 C23 H23A 109.5 . .
C22 C23 H23B 109.5 . .
C24 C23 H23B 109.5 . .
H23A C23 H23B 108.1 . .
N2 C9 C10 123.7(3) . .
N2 C9 H9 118.1 . .
C10 C9 H9 118.1 . .
N1 C5 C4 123.0(3) . .
N1 C5 H5 118.5 . .
C4 C5 H5 118.5 . .
C7 C6 C3 115.4(3) . .
C7 C6 H6C 108.4 . .
C3 C6 H6C 108.4 . .
C7 C6 H6D 108.4 . .
C3 C6 H6D 108.4 . .
H6C C6 H6D 107.5 . .
C11 C8 C7 111.8(3) . .
C11 C8 H8A 109.3 . .
C7 C8 H8A 109.3 . .
C11 C8 H8B 109.3 . .
C7 C8 H8B 109.3 . .
H8A C8 H8B 107.9 . .
C6 C7 C8 110.3(3) . .
C6 C7 H7A 109.6 . .
C8 C7 H7A 109.6 . .
C6 C7 H7B 109.6 . .
C8 C7 H7B 109.6 . .
H7A C7 H7B 108.1 . .
C9 C10 C11 121.0(3) . .
C9 C10 H10 119.5 . .
C11 C10 H10 119.5 . .
N2 C13 C12 124.0(3) . .
N2 C13 H13 118.0 . .
C12 C13 H13 118.0 . .
C1 C2 C3 120.6(3) . .
C1 C2 H2 119.7 . .
C3 C2 H2 119.7 . .
C23 C24 H24A 109.5 . .
C23 C24 H24B 109.5 . .
H24A C24 H24B 109.5 . .
C23 C24 H24C 109.5 . .
H24A C24 H24C 109.5 . .
H24B C24 H24C 109.5 . .

loop_
_geom_bond_atom_site_label_1
_geom_bond_atom_site_label_2
_geom_bond_distance
_geom_bond_site_symmetry_2
Zn1 O3 1.992(2) 6_556
Zn1 O1 2.053(2) .
Zn1 N1 2.088(2) .
Zn1 O1W 2.202(3) .
Zn1 N2 2.236(2) 8_455
Zn1 C20 2.591(3) .
O3 C21 1.273(3) .
O3 Zn1 1.992(2) 6
O1 C20 1.271(4) .
O4 C21 1.243(4) .
O1W H1WA 1.02(6) .
O1W H1WB 0.67(4) .
O5 C18 1.381(3) .
O5 C22 1.422(3) .
N1 C5 1.335(4) .
N1 C1 1.347(4) .
C15 C14 1.388(4) .
C15 C16 1.388(4) .
C15 H15 0.9300 .
C17 C18 1.382(4) .
C17 C16 1.394(4) .
C17 H17 0.9300 .
N2 C9 1.331(4) .
N2 C13 1.333(4) .
N2 Zn1 2.236(2) 8_556
C20 O2 1.235(4) .
C20 C14 1.507(4) .
C14 C19 1.390(4) .
C4 C3 1.392(4) .
C4 C5 1.401(4) .
C4 H4 0.9300 .
C19 C18 1.380(4) .
C19 H19 0.9300 .
C3 C2 1.370(4) .
C3 C6 1.537(4) .
C16 C21 1.503(4) .
C1 C2 1.365(4) .
C1 H1 0.9300 .
C22 C23 1.497(4) .
C22 H22A 0.9700 .
C22 H22B 0.9700 .
C12 C13 1.375(4) .
C12 C11 1.381(5) .
C12 H12 0.9300 .
C11 C10 1.377(5) .
C11 C8 1.505(4) .
C23 C24 1.534(5) .
C23 H23A 0.9700 .
C23 H23B 0.9700 .
C9 C10 1.367(5) .
C9 H9 0.9300 .
C5 H5 0.9300 .
C6 C7 1.466(4) .
C6 H6C 0.9700 .
C6 H6D 0.9700 .
C8 C7 1.574(4) .
C8 H8A 0.9700 .
C8 H8B 0.9700 .
C7 H7A 0.9700 .
C7 H7B 0.9700 .
C10 H10 0.9300 .
C13 H13 0.9300 .
C2 H2 0.9300 .
C24 H24A 0.9600 .
C24 H24B 0.9600 .
C24 H24C 0.9600 .
